data_7715115
loop_
_publ_author_name
'Zhang, Xu'
'Zhang, Yana'
'Li, Xin'
'Yu, Jiahui'
'Chi, Weijia'
'Wang, Zikang'
'Zheng, Hanwen'
'Sun, Zhengang'
'Zhu, Yanyu'
'Jiao, Chengqi'

_publ_section_title
;
 A stable Mn(II) coordination polymer demonstrating proton conductivity
 and quantitative sensing of oxytetracycline in aquaculture.
;
_journal_issue 11
_journal_name_full 'Dalton transactions (Cambridge, England : 2003)'
_journal_page_first 5034
_journal_page_last 5042
_journal_paper_doi 10.1039/d3dt03882c
_journal_volume 53
_journal_year 2024
_chemical_formula_moiety 'C15 H14 Mn0.5 O5 P'
_chemical_formula_sum 'C15 H14 Mn0.5 O5 P'
_chemical_formula_weight 332.70
_space_group_crystal_system orthorhombic
_space_group_IT_number 52
_space_group_name_Hall '-P 2a 2bc'
_space_group_name_H-M_alt 'P n n a'
_atom_sites_solution_hydrogens geom
_audit_creation_date 2023-05-26
_audit_creation_method
;
Olex2 1.2
(compiled 2018.05.29 svn.r3508 for OlexSys, GUI svn.r5506)
;
_audit_update_record
;
2024-01-04 deposited with the CCDC.	2024-02-07 downloaded from the CCDC.
;
_cell_angle_alpha 90
_cell_angle_beta 90
_cell_angle_gamma 90
_cell_formula_units_Z 8
_cell_length_a 5.1416(6)
_cell_length_b 25.327(3)
_cell_length_c 21.599(3)
_cell_measurement_reflns_used 2151
_cell_measurement_temperature 293(2)
_cell_measurement_theta_max 67.1840
_cell_measurement_theta_min 5.3940
_cell_volume 2812.6(6)
_computing_molecular_graphics 'Olex2 (Dolomanov et al., 2009)'
_computing_publication_material 'Olex2 (Dolomanov et al., 2009)'
_computing_structure_refinement 'ShelXL (Sheldrick, 2015)'
_computing_structure_solution 'SHELXT 2014/5 (Sheldrick, 2014)'
_diffrn_ambient_temperature 293(2)
_diffrn_measured_fraction_theta_full 0.997
_diffrn_measured_fraction_theta_max 0.997
_diffrn_measurement_device_type 'multiwire proportional'
_diffrn_measurement_method 'phi and omega scans'
_diffrn_radiation_monochromator graphite
_diffrn_radiation_type CuK\a
_diffrn_radiation_wavelength 1.54178
_diffrn_reflns_av_R_equivalents 0.0751
_diffrn_reflns_av_unetI/netI 0.0562
_diffrn_reflns_Laue_measured_fraction_full 0.997
_diffrn_reflns_Laue_measured_fraction_max 0.997
_diffrn_reflns_limit_h_max 5
_diffrn_reflns_limit_h_min -6
_diffrn_reflns_limit_k_max 30
_diffrn_reflns_limit_k_min -27
_diffrn_reflns_limit_l_max 25
_diffrn_reflns_limit_l_min -25
_diffrn_reflns_number 10314
_diffrn_reflns_point_group_measured_fraction_full 0.997
_diffrn_reflns_point_group_measured_fraction_max 0.997
_diffrn_reflns_theta_full 67.223
_diffrn_reflns_theta_max 67.223
_diffrn_reflns_theta_min 3.490
_exptl_absorpt_coefficient_mu 5.421
_exptl_absorpt_correction_T_max 0.04468
_exptl_absorpt_correction_T_min 0.02634
_exptl_absorpt_correction_type multi-scan
_exptl_absorpt_process_details
;
CrysAlisPro 1.171.42.85a (Rigaku Oxford Diffraction, 2023)
Spherical absorption correction
using equivalent radius and absorption coefficient.
Empirical absorption correction using spherical harmonics,
implemented in SCALE3 ABSPACK scaling algorithm.
;
_exptl_crystal_colour 'clear light colourless'
_exptl_crystal_colour_lustre clear
_exptl_crystal_colour_modifier light
_exptl_crystal_colour_primary colourless
_exptl_crystal_density_diffrn 1.571
_exptl_crystal_description needle
_exptl_crystal_F_000 1372
_exptl_crystal_size_max 0.065
_exptl_crystal_size_mid 0.046
_exptl_crystal_size_min 0.031
_refine_diff_density_max 0.583
_refine_diff_density_min -0.522
_refine_diff_density_rms 0.097
_refine_ls_extinction_method none
_refine_ls_goodness_of_fit_ref 1.069
_refine_ls_hydrogen_treatment constr
_refine_ls_matrix_type full
_refine_ls_number_parameters 197
_refine_ls_number_reflns 2516
_refine_ls_number_restraints 0
_refine_ls_restrained_S_all 1.069
_refine_ls_R_factor_all 0.0811
_refine_ls_R_factor_gt 0.0617
_refine_ls_shift/su_max 0.000
_refine_ls_shift/su_mean 0.000
_refine_ls_structure_factor_coef Fsqd
_refine_ls_weighting_details 'w=1/[\s^2^(Fo^2^)+(0.0613P)^2^+9.4353P] where P=(Fo^2^+2Fc^2^)/3'
_refine_ls_weighting_scheme calc
_refine_ls_wR_factor_gt 0.1473
_refine_ls_wR_factor_ref 0.1597
_reflns_Friedel_coverage 0.000
_reflns_number_gt 1943
_reflns_number_total 2516
_reflns_threshold_expression 'I > 2\s(I)'
_cod_data_source_file d3dt03882c2.cif
_cod_data_source_block szg290
_cod_depositor_comments 'Adding full bibliography for 7715115.cif.'
_cod_original_formula_sum 'C15 H14 Mn0.50 O5 P'
_cod_database_code 7715115
_shelx_shelxl_version_number 2016/6
_shelx_space_group_comment
;
The symmetry employed for this shelxl refinement is uniquely defined
by the following loop, which should always be used as a source of
symmetry information in preference to the above space-group names.
They are only intended as comments.
;
_shelx_estimated_absorpt_t_max 0.850
_shelx_estimated_absorpt_t_min 0.720
_olex2_refinement_description
;
1. Fixed Uiso
 At 1.2 times of:
  All C(H) groups, All C(H,H) groups
 At 1.5 times of:
  All C(H,H,H) groups, All O(H) groups
2.a Secondary CH2 refined with riding coordinates:
 C2(H2A,H2B)
2.b Aromatic/amide H refined with riding coordinates:
 C6(H6), C7(H7), C11(H11), C4(H4), C10(H10), C12(H12), C5(H5A), C13(H13)
2.c Idealised Me refined as rotating group:
 C1(H1A,H1B,H1C)
2.d Idealised tetrahedral OH refined as rotating group:
 O5(H5)
;
_olex2_submission_special_instructions 'No special instructions were received'

loop_
_space_group_symop_operation_xyz
'x, y, z'
'-x+1/2, -y, z'
'-x+1/2, y+1/2, -z+1/2'
'x, -y+1/2, -z+1/2'
'-x, -y, -z'
'x-1/2, y, -z'
'x-1/2, -y-1/2, z-1/2'
'-x, y-1/2, z-1/2'

loop_
_atom_site_label
_atom_site_type_symbol
_atom_site_fract_x
_atom_site_fract_y
_atom_site_fract_z
_atom_site_U_iso_or_equiv
_atom_site_adp_type
_atom_site_occupancy
_atom_site_site_symmetry_order
_atom_site_calc_flag
_atom_site_refinement_flags_posn
_atom_site_refinement_flags_adp
_atom_site_refinement_flags_occupancy
_atom_site_disorder_assembly
_atom_site_disorder_group
Mn1 Mn 0.250000 0.500000 0.45732(4) 0.0155(3) Uani 1 2 d S T P . .
P1 P 0.7326(2) 0.42459(4) 0.41363(5) 0.0171(3) Uani 1 1 d . . . . .
O4 O 0.4210(6) 0.43433(13) 0.07998(17) 0.0297(8) Uani 1 1 d . . . . .
O1 O 0.4723(6) 0.44886(12) 0.40267(14) 0.0210(7) Uani 1 1 d . . . . .
O2 O 0.9029(6) 0.45100(11) 0.46141(13) 0.0170(7) Uani 1 1 d . . . . .
O3 O 0.7041(7) 0.36514(13) 0.43508(17) 0.0318(8) Uani 1 1 d . . . . .
O5 O -0.0121(8) 0.45049(17) 0.0865(2) 0.0535(12) Uani 1 1 d . . . . .
H5 H 0.035054 0.480722 0.078860 0.080 Uiso 1 1 calc GR . . . .
C6 C 0.6385(10) 0.32778(19) 0.2182(2) 0.0271(11) Uani 1 1 d . . . . .
H6 H 0.678579 0.294612 0.202339 0.032 Uiso 1 1 calc R . . . .
C7 C 0.3798(10) 0.40519(19) 0.2186(2) 0.0261(11) Uani 1 1 d . . . . .
H7 H 0.239576 0.424624 0.203788 0.031 Uiso 1 1 calc R . . . .
C11 C 0.0312(11) 0.2542(2) 0.1075(3) 0.0336(12) Uani 1 1 d . . . . .
H11 H -0.000674 0.218157 0.110165 0.040 Uiso 1 1 calc R . . . .
C4 C 0.5343(9) 0.42650(19) 0.2645(2) 0.0254(11) Uani 1 1 d . . . . .
H4 H 0.498307 0.460246 0.279157 0.031 Uiso 1 1 calc R . . . .
C10 C 0.2026(10) 0.2782(2) 0.1484(2) 0.0300(12) Uani 1 1 d . . . . .
H10 H 0.282190 0.257555 0.178620 0.036 Uiso 1 1 calc R . . . .
C12 C -0.0905(11) 0.2837(2) 0.0632(2) 0.0339(12) Uani 1 1 d . . . . .
H12 H -0.206670 0.268049 0.035831 0.041 Uiso 1 1 calc R . . . .
C5 C 0.7905(9) 0.3484(2) 0.2653(2) 0.0285(11) Uani 1 1 d . . . . .
H5A H 0.926662 0.328446 0.281315 0.034 Uiso 1 1 calc R . . . .
C3 C 0.7422(9) 0.39866(19) 0.2892(2) 0.0234(10) Uani 1 1 d . . . . .
C9 C 0.2595(9) 0.33156(19) 0.1460(2) 0.0235(10) Uani 1 1 d . . . . .
C2 C 0.9012(9) 0.4217(2) 0.3411(2) 0.0240(11) Uani 1 1 d . . . . .
H2A H 0.954391 0.457138 0.329603 0.029 Uiso 1 1 calc R . . . .
H2B H 1.057349 0.400690 0.346223 0.029 Uiso 1 1 calc R . . . .
C8 C 0.4286(9) 0.35515(19) 0.1939(2) 0.0227(10) Uani 1 1 d . . . . .
C15 C 0.1966(10) 0.4184(2) 0.0883(2) 0.0245(11) Uani 1 1 d . . . . .
C1 C 0.4742(12) 0.3362(2) 0.4259(3) 0.0516(17) Uani 1 1 d . . . . .
H1A H 0.456498 0.327772 0.382749 0.077 Uiso 1 1 calc GR . . . .
H1B H 0.327779 0.356966 0.438939 0.077 Uiso 1 1 calc GR . . . .
H1C H 0.481022 0.304235 0.449625 0.077 Uiso 1 1 calc GR . . . .
C13 C -0.0387(10) 0.3374(2) 0.0596(2) 0.0290(11) Uani 1 1 d . . . . .
H13 H -0.123609 0.357639 0.029913 0.035 Uiso 1 1 calc R . . . .
C14 C 0.1364(9) 0.36155(19) 0.0993(2) 0.0243(11) Uani 1 1 d . . . . .

loop_
_atom_site_aniso_label
_atom_site_aniso_U_11
_atom_site_aniso_U_22
_atom_site_aniso_U_33
_atom_site_aniso_U_23
_atom_site_aniso_U_13
_atom_site_aniso_U_12
Mn1 0.0124(5) 0.0186(5) 0.0154(5) 0.000 0.000 0.0005(4)
P1 0.0156(6) 0.0183(6) 0.0174(6) -0.0035(4) -0.0008(5) 0.0005(5)
O4 0.0219(18) 0.0305(19) 0.037(2) 0.0021(15) 0.0021(16) -0.0035(15)
O1 0.0193(16) 0.0248(17) 0.0189(16) -0.0062(13) -0.0038(13) 0.0009(14)
O2 0.0124(15) 0.0208(15) 0.0179(15) -0.0030(12) 0.0004(12) 0.0008(13)
O3 0.0326(19) 0.0183(17) 0.045(2) 0.0034(15) -0.0105(17) -0.0042(15)
O5 0.046(3) 0.048(3) 0.066(3) 0.002(2) -0.003(2) 0.006(2)
C6 0.031(3) 0.025(3) 0.025(3) -0.009(2) 0.000(2) 0.001(2)
C7 0.022(2) 0.030(3) 0.026(2) -0.004(2) 0.000(2) 0.004(2)
C11 0.037(3) 0.031(3) 0.033(3) -0.009(2) 0.001(3) -0.006(2)
C4 0.024(2) 0.030(3) 0.022(2) -0.009(2) -0.004(2) 0.001(2)
C10 0.033(3) 0.030(3) 0.027(3) -0.002(2) -0.001(2) -0.002(2)
C12 0.032(3) 0.042(3) 0.028(3) -0.010(2) -0.006(2) -0.009(3)
C5 0.024(3) 0.039(3) 0.022(2) -0.006(2) -0.002(2) 0.010(2)
C3 0.020(2) 0.033(3) 0.016(2) -0.006(2) 0.001(2) 0.002(2)
C9 0.020(2) 0.028(2) 0.023(2) -0.005(2) 0.003(2) 0.001(2)
C2 0.014(2) 0.038(3) 0.020(2) -0.006(2) -0.0013(19) 0.001(2)
C8 0.020(2) 0.030(3) 0.018(2) -0.004(2) -0.0026(19) 0.000(2)
C15 0.025(3) 0.029(3) 0.019(2) -0.002(2) -0.002(2) 0.001(2)
C1 0.043(4) 0.038(3) 0.074(5) 0.000(3) 0.001(3) -0.012(3)
C13 0.023(3) 0.042(3) 0.022(2) -0.002(2) -0.003(2) -0.002(2)
C14 0.019(2) 0.031(3) 0.023(2) -0.005(2) 0.002(2) -0.002(2)

loop_
_atom_type_symbol
_atom_type_description
_atom_type_scat_dispersion_real
_atom_type_scat_dispersion_imag
_atom_type_scat_source
C C 0.0181 0.0091 'International Tables Vol C Tables 4.2.6.8 and 6.1.1.4'
H H 0.0000 0.0000 'International Tables Vol C Tables 4.2.6.8 and 6.1.1.4'
Mn Mn -0.5299 2.8052 'International Tables Vol C Tables 4.2.6.8 and 6.1.1.4'
O O 0.0492 0.0322 'International Tables Vol C Tables 4.2.6.8 and 6.1.1.4'
P P 0.2955 0.4335 'International Tables Vol C Tables 4.2.6.8 and 6.1.1.4'

loop_
_geom_angle_atom_site_label_1
_geom_angle_atom_site_label_2
_geom_angle_atom_site_label_3
_geom_angle
_geom_angle_site_symmetry_1
_geom_angle_site_symmetry_3
_geom_angle_publ_flag
Mn1 Mn1 Mn1 108.71(6) 5_666 5_566 ?
O1 Mn1 Mn1 83.39(8) 2_565 5_566 ?
O1 Mn1 Mn1 140.60(9) 2_565 5_666 ?
O1 Mn1 Mn1 83.39(8) . 5_666 ?
O1 Mn1 Mn1 140.60(9) . 5_566 ?
O1 Mn1 O1 111.31(17) 2_565 . ?
O1 Mn1 O2 84.80(11) 2_565 5_666 ?
O1 Mn1 O2 85.86(11) . 2_665 ?
O1 Mn1 O2 162.93(11) . 5_666 ?
O1 Mn1 O2 96.78(11) 2_565 2_665 ?
O1 Mn1 O2 162.93(11) 2_565 6_556 ?
O1 Mn1 O2 96.78(11) . 1_455 ?
O1 Mn1 O2 84.80(11) . 6_556 ?
O1 Mn1 O2 85.86(11) 2_565 1_455 ?
O2 Mn1 Mn1 43.45(8) 6_556 5_666 ?
O2 Mn1 Mn1 43.45(8) 5_666 5_566 ?
O2 Mn1 Mn1 80.34(8) 6_556 5_566 ?
O2 Mn1 Mn1 46.34(7) 2_665 5_666 ?
O2 Mn1 Mn1 80.34(8) 5_666 5_666 ?
O2 Mn1 Mn1 130.02(9) 2_665 5_566 ?
O2 Mn1 Mn1 130.02(9) 1_455 5_666 ?
O2 Mn1 Mn1 46.34(7) 1_455 5_566 ?
O2 Mn1 O2 175.34(16) 2_665 1_455 ?
O2 Mn1 O2 79.86(15) 5_666 6_556 ?
O2 Mn1 O2 86.64(10) 1_455 6_556 ?
O2 Mn1 O2 86.64(10) 2_665 5_666 ?
O2 Mn1 O2 89.79(11) 1_455 5_666 ?
O2 Mn1 O2 89.79(11) 2_665 6_556 ?
O1 P1 O2 116.50(17) . . ?
O1 P1 O3 110.82(19) . . ?
O1 P1 C2 108.2(2) . . ?
O2 P1 O3 105.99(18) . . ?
O2 P1 C2 109.6(2) . . ?
O3 P1 C2 105.2(2) . . ?
P1 O1 Mn1 130.97(18) . . ?
Mn1 O2 Mn1 90.21(11) 1_655 5_666 ?
P1 O2 Mn1 134.49(18) . 1_655 ?
P1 O2 Mn1 124.42(17) . 5_666 ?
C1 O3 P1 122.2(4) . . ?
C15 O5 H5 109.5 . . ?
C5 C6 H6 119.0 . . ?
C8 C6 H6 119.0 . . ?
C8 C6 C5 121.9(4) . . ?
C4 C7 H7 119.1 . . ?
C4 C7 C8 121.7(5) . . ?
C8 C7 H7 119.1 . . ?
C10 C11 H11 120.1 . . ?
C12 C11 H11 120.1 . . ?
C12 C11 C10 119.9(5) . . ?
C7 C4 H4 119.3 . . ?
C7 C4 C3 121.4(4) . . ?
C3 C4 H4 119.3 . . ?
C11 C10 H10 118.8 . . ?
C9 C10 C11 122.5(5) . . ?
C9 C10 H10 118.8 . . ?
C11 C12 H12 120.4 . . ?
C11 C12 C13 119.2(5) . . ?
C13 C12 H12 120.4 . . ?
C6 C5 H5A 119.5 . . ?
C6 C5 C3 121.0(5) . . ?
C3 C5 H5A 119.5 . . ?
C4 C3 C5 117.3(4) . . ?
C4 C3 C2 120.5(4) . . ?
C5 C3 C2 122.2(4) . . ?
C10 C9 C8 119.6(5) . . ?
C10 C9 C14 117.2(4) . . ?
C14 C9 C8 123.1(4) . . ?
P1 C2 H2A 108.8 . . ?
P1 C2 H2B 108.8 . . ?
C3 C2 P1 113.8(3) . . ?
C3 C2 H2A 108.8 . . ?
C3 C2 H2B 108.8 . . ?
H2A C2 H2B 107.7 . . ?
C6 C8 C7 116.7(4) . . ?
C6 C8 C9 121.4(4) . . ?
C7 C8 C9 121.9(4) . . ?
O4 C15 O5 122.9(5) . . ?
O4 C15 C14 122.1(4) . . ?
O5 C15 C14 114.9(4) . . ?
O3 C1 H1A 109.5 . . ?
O3 C1 H1B 109.5 . . ?
O3 C1 H1C 109.5 . . ?
H1A C1 H1B 109.5 . . ?
H1A C1 H1C 109.5 . . ?
H1B C1 H1C 109.5 . . ?
C12 C13 H13 119.2 . . ?
C14 C13 C12 121.5(5) . . ?
C14 C13 H13 119.2 . . ?
C9 C14 C15 122.6(4) . . ?
C13 C14 C9 119.7(5) . . ?
C13 C14 C15 117.6(4) . . ?

loop_
_geom_bond_atom_site_label_1
_geom_bond_atom_site_label_2
_geom_bond_distance
_geom_bond_site_symmetry_2
_geom_bond_publ_flag
Mn1 Mn1 3.1634(12) 5_666 ?
Mn1 Mn1 3.1634(12) 5_566 ?
Mn1 O1 2.092(3) . ?
Mn1 O1 2.092(3) 2_565 ?
Mn1 O2 2.289(3) 6_556 ?
Mn1 O2 2.175(3) 2_665 ?
Mn1 O2 2.175(3) 1_455 ?
Mn1 O2 2.289(3) 5_666 ?
P1 O1 1.492(3) . ?
P1 O2 1.510(3) . ?
P1 O3 1.582(3) . ?
P1 C2 1.792(5) . ?
O4 C15 1.235(6) . ?
O3 C1 1.405(7) . ?
O5 H5 0.8200 . ?
O5 C15 1.346(6) . ?
C6 H6 0.9300 . ?
C6 C5 1.386(7) . ?
C6 C8 1.386(7) . ?
C7 H7 0.9300 . ?
C7 C4 1.380(7) . ?
C7 C8 1.398(7) . ?
C11 H11 0.9300 . ?
C11 C10 1.388(7) . ?
C11 C12 1.365(8) . ?
C4 H4 0.9300 . ?
C4 C3 1.387(7) . ?
C10 H10 0.9300 . ?
C10 C9 1.385(7) . ?
C12 H12 0.9300 . ?
C12 C13 1.387(7) . ?
C5 H5A 0.9300 . ?
C5 C3 1.396(7) . ?
C3 C2 1.505(6) . ?
C9 C8 1.477(6) . ?
C9 C14 1.413(7) . ?
C2 H2A 0.9700 . ?
C2 H2B 0.9700 . ?
C15 C14 1.492(7) . ?
C1 H1A 0.9600 . ?
C1 H1B 0.9600 . ?
C1 H1C 0.9600 . ?
C13 H13 0.9300 . ?
C13 C14 1.385(7) . ?
